data_1514864
loop_
_publ_author_name
'Telpoukhovskaia, Maria A.'
'Patrick, Brian O.'
'Rodr\'iguez-Rodr\'iguez, Cristina'
'Orvig, Chris'

_publ_section_title
;
 Exploring the multifunctionality of thioflavin- and deferiprone-based
 molecules as acetylcholinesterase inhibitors for potential application in
 Alzheimer's disease.
;
_journal_issue 4
_journal_name_full 'Molecular bioSystems'
_journal_page_first 792
_journal_page_last 805
_journal_paper_doi 10.1039/c3mb25600f
_journal_volume 9
_journal_year 2013
_chemical_formula_sum 'C16 H14 N2 O2 S'
_chemical_formula_weight 298.35
_chemical_name_systematic
;
?
;
_space_group_IT_number 14
_symmetry_cell_setting monoclinic
_symmetry_space_group_name_Hall '-P 2ybc'
_symmetry_space_group_name_H-M 'P 1 21/c 1'
_atom_sites_solution_hydrogens geom
_atom_sites_solution_primary direct
_atom_sites_solution_secondary difmap
_audit_creation_method SHELXL-97
_cell_angle_alpha 90.00
_cell_angle_beta 106.839(3)
_cell_angle_gamma 90.00
_cell_formula_units_Z 4
_cell_length_a 9.7184(4)
_cell_length_b 13.6885(6)
_cell_length_c 10.8658(5)
_cell_measurement_reflns_used 9957
_cell_measurement_temperature 90.0(1)
_cell_measurement_theta_max 30.1
_cell_measurement_theta_min 2.46
_cell_volume 1383.50(11)
_computing_structure_refinement 'SHELXL-97 (Sheldrick, 2008)'
_diffrn_ambient_temperature 90.0(1)
_diffrn_measured_fraction_theta_full 0.999
_diffrn_measured_fraction_theta_max 0.999
_diffrn_measurement_device_type 'Bruker APEX DUO'
_diffrn_measurement_method 'area detector'
_diffrn_radiation_monochromator graphite
_diffrn_radiation_source 'fine-focus sealed tube'
_diffrn_radiation_type MoK\a
_diffrn_radiation_wavelength 0.71073
_diffrn_reflns_av_R_equivalents 0.0384
_diffrn_reflns_av_sigmaI/netI 0.0278
_diffrn_reflns_limit_h_max 13
_diffrn_reflns_limit_h_min -13
_diffrn_reflns_limit_k_max 19
_diffrn_reflns_limit_k_min -19
_diffrn_reflns_limit_l_max 13
_diffrn_reflns_limit_l_min -15
_diffrn_reflns_number 21989
_diffrn_reflns_theta_full 30.10
_diffrn_reflns_theta_max 30.10
_diffrn_reflns_theta_min 2.19
_exptl_absorpt_coefficient_mu 0.240
_exptl_absorpt_correction_T_max 0.965
_exptl_absorpt_correction_T_min 0.813
_exptl_absorpt_correction_type multi-scan
_exptl_absorpt_process_details 'SADABS, Sheldrick (2008)'
_exptl_crystal_colour colourless
_exptl_crystal_density_diffrn 1.432
_exptl_crystal_density_method 'not measured'
_exptl_crystal_description prism
_exptl_crystal_F_000 624
_exptl_crystal_size_max 0.21
_exptl_crystal_size_mid 0.17
_exptl_crystal_size_min 0.15
_refine_diff_density_max 0.392
_refine_diff_density_min -0.437
_refine_diff_density_rms 0.062
_refine_ls_extinction_method none
_refine_ls_goodness_of_fit_ref 1.045
_refine_ls_hydrogen_treatment constr
_refine_ls_matrix_type full
_refine_ls_number_parameters 192
_refine_ls_number_reflns 4066
_refine_ls_number_restraints 0
_refine_ls_restrained_S_all 1.045
_refine_ls_R_factor_all 0.0536
_refine_ls_R_factor_gt 0.0371
_refine_ls_shift/su_max 0.001
_refine_ls_shift/su_mean 0.000
_refine_ls_structure_factor_coef Fsqd
_refine_ls_weighting_details 'calc w=1/[\s^2^(Fo^2^)+(0.0344P)^2^+1.1247P] where P=(Fo^2^+2Fc^2^)/3'
_refine_ls_weighting_scheme calc
_refine_ls_wR_factor_gt 0.0847
_refine_ls_wR_factor_ref 0.0950
_reflns_number_gt 3256
_reflns_number_total 4066
_reflns_threshold_expression >2\s(I)
_cod_data_source_file c3mb25600f.txt
_cod_data_source_block co410
_cod_original_cell_volume 1383.50(10)
_cod_original_sg_symbol_H-M 'P 21/c'
_cod_database_code 1514864

loop_
_symmetry_equiv_pos_as_xyz
'x, y, z'
'-x, y+1/2, -z+1/2'
'-x, -y, -z'
'x, -y-1/2, z-1/2'

loop_
_atom_site_label
_atom_site_type_symbol
_atom_site_fract_x
_atom_site_fract_y
_atom_site_fract_z
_atom_site_U_iso_or_equiv
_atom_site_adp_type
_atom_site_occupancy
_atom_site_symmetry_multiplicity
_atom_site_calc_flag
_atom_site_refinement_flags
C1 C 0.69948(14) 0.94302(9) 0.98859(13) 0.0141(2) Uani 1 1 d .
C2 C 0.60684(14) 0.89799(9) 1.04821(13) 0.0140(2) Uani 1 1 d .
C3 C 0.62031(16) 0.92370(10) 1.17608(14) 0.0170(3) Uani 1 1 d .
H3 H 0.5588 0.8942 1.2193 0.020 Uiso 1 1 calc R
C4 C 0.72162(16) 0.99129(10) 1.24039(14) 0.0190(3) Uani 1 1 d .
H4 H 0.7293 1.0079 1.3270 0.023 Uiso 1 1 calc R
C5 C 0.81195(15) 1.03478(10) 1.17823(14) 0.0185(3) Uani 1 1 d .
H5 H 0.8812 1.0814 1.2224 0.022 Uiso 1 1 calc R
C6 C 0.80158(15) 1.01060(10) 1.05236(14) 0.0166(3) Uani 1 1 d .
H6 H 0.8638 1.0400 1.0099 0.020 Uiso 1 1 calc R
C7 C 0.78712(15) 0.87895(10) 0.82290(14) 0.0172(3) Uani 1 1 d .
C8 C 0.62686(17) 0.91623(12) 0.60572(14) 0.0230(3) Uani 1 1 d .
H8A H 0.5522 0.9264 0.6487 0.035 Uiso 1 1 calc R
H8B H 0.5891 0.8746 0.5300 0.035 Uiso 1 1 calc R
H8C H 0.6559 0.9794 0.5789 0.035 Uiso 1 1 calc R
C9 C 0.85139(19) 0.82122(13) 0.63771(17) 0.0284(4) Uani 1 1 d .
H9A H 0.8990 0.8703 0.5986 0.043 Uiso 1 1 calc R
H9B H 0.7994 0.7750 0.5716 0.043 Uiso 1 1 calc R
H9C H 0.9237 0.7860 0.7048 0.043 Uiso 1 1 calc R
C12 C 0.49465(14) 0.82741(9) 0.98458(13) 0.0129(2) Uani 1 1 d .
C14 C 0.32970(14) 0.71293(9) 0.84252(13) 0.0131(2) Uani 1 1 d .
C15 C 0.30733(14) 0.72968(9) 0.96266(13) 0.0135(2) Uani 1 1 d .
C16 C 0.19233(16) 0.68422(10) 0.99301(14) 0.0178(3) Uani 1 1 d .
H16 H 0.1765 0.6944 1.0743 0.021 Uiso 1 1 calc R
C17 C 0.10243(16) 0.62438(10) 0.90266(14) 0.0187(3) Uani 1 1 d .
H17 H 0.0231 0.5940 0.9216 0.022 Uiso 1 1 calc R
C18 C 0.12630(16) 0.60774(10) 0.78339(14) 0.0178(3) Uani 1 1 d .
H18 H 0.0629 0.5661 0.7228 0.021 Uiso 1 1 calc R
C19 C 0.24037(15) 0.65073(10) 0.75232(13) 0.0160(3) Uani 1 1 d .
H19 H 0.2575 0.6383 0.6720 0.019 Uiso 1 1 calc R
N1 N 0.75076(14) 0.86911(9) 0.69418(12) 0.0203(3) Uani 1 1 d .
N11 N 0.40340(13) 0.79402(8) 1.04163(11) 0.0140(2) Uani 1 1 d .
O1 O 0.67812(10) 0.92568(7) 0.85821(9) 0.0156(2) Uani 1 1 d .
O2 O 0.89574(12) 0.85061(8) 0.90006(11) 0.0237(2) Uani 1 1 d .
S13 S 0.47378(4) 0.78209(2) 0.82945(3) 0.01402(9) Uani 1 1 d .

loop_
_atom_site_aniso_label
_atom_site_aniso_U_11
_atom_site_aniso_U_22
_atom_site_aniso_U_33
_atom_site_aniso_U_23
_atom_site_aniso_U_13
_atom_site_aniso_U_12
C1 0.0149(6) 0.0121(5) 0.0141(6) 0.0015(5) 0.0025(5) 0.0028(5)
C2 0.0150(6) 0.0104(5) 0.0155(6) 0.0007(5) 0.0028(5) 0.0019(5)
C3 0.0190(7) 0.0151(6) 0.0168(6) -0.0010(5) 0.0048(5) 0.0004(5)
C4 0.0206(7) 0.0166(6) 0.0175(7) -0.0036(5) 0.0017(5) 0.0018(5)
C5 0.0161(6) 0.0133(6) 0.0225(7) -0.0025(5) -0.0002(5) 0.0006(5)
C6 0.0138(6) 0.0122(6) 0.0218(7) 0.0025(5) 0.0021(5) 0.0003(5)
C7 0.0177(6) 0.0130(6) 0.0220(7) -0.0016(5) 0.0074(5) -0.0030(5)
C8 0.0260(8) 0.0251(7) 0.0166(7) -0.0010(6) 0.0040(6) -0.0065(6)
C9 0.0278(8) 0.0307(8) 0.0307(9) -0.0134(7) 0.0148(7) -0.0073(7)
C12 0.0152(6) 0.0096(5) 0.0130(6) 0.0000(4) 0.0029(5) 0.0011(4)
C14 0.0147(6) 0.0104(5) 0.0141(6) 0.0017(5) 0.0043(5) 0.0004(4)
C15 0.0146(6) 0.0114(5) 0.0139(6) 0.0002(5) 0.0031(5) 0.0012(5)
C16 0.0196(7) 0.0175(6) 0.0177(7) -0.0008(5) 0.0079(5) -0.0012(5)
C17 0.0181(7) 0.0169(6) 0.0227(7) 0.0003(5) 0.0083(5) -0.0028(5)
C18 0.0184(7) 0.0141(6) 0.0200(7) -0.0013(5) 0.0040(5) -0.0027(5)
C19 0.0196(7) 0.0130(6) 0.0154(6) -0.0006(5) 0.0051(5) -0.0009(5)
N1 0.0236(6) 0.0193(6) 0.0197(6) -0.0025(5) 0.0091(5) -0.0028(5)
N11 0.0149(5) 0.0131(5) 0.0142(5) -0.0006(4) 0.0043(4) -0.0002(4)
O1 0.0153(5) 0.0170(4) 0.0147(5) 0.0011(4) 0.0046(4) 0.0006(4)
O2 0.0200(5) 0.0240(5) 0.0264(6) -0.0016(4) 0.0055(4) 0.0038(4)
S13 0.01709(16) 0.01217(14) 0.01355(15) -0.00119(11) 0.00561(12) -0.00253(12)

loop_
_atom_type_symbol
_atom_type_description
_atom_type_scat_dispersion_real
_atom_type_scat_dispersion_imag
_atom_type_scat_source
C C 0.0033 0.0016 'International Tables Vol C Tables 4.2.6.8 and 6.1.1.4'
H H 0.0000 0.0000 'International Tables Vol C Tables 4.2.6.8 and 6.1.1.4'
N N 0.0061 0.0033 'International Tables Vol C Tables 4.2.6.8 and 6.1.1.4'
O O 0.0106 0.0060 'International Tables Vol C Tables 4.2.6.8 and 6.1.1.4'
S S 0.1246 0.1234 'International Tables Vol C Tables 4.2.6.8 and 6.1.1.4'

loop_
_geom_angle_atom_site_label_1
_geom_angle_atom_site_label_2
_geom_angle_atom_site_label_3
_geom_angle
C6 C1 O1 119.79(12)
C6 C1 C2 121.82(13)
O1 C1 C2 118.11(12)
C1 C2 C3 117.48(12)
C1 C2 C12 124.19(12)
C3 C2 C12 118.32(12)
C4 C3 C2 121.11(13)
C4 C3 H3 119.4
C2 C3 H3 119.4
C3 C4 C5 119.94(14)
C3 C4 H4 120.0
C5 C4 H4 120.0
C6 C5 C4 120.26(13)
C6 C5 H5 119.9
C4 C5 H5 119.9
C5 C6 C1 119.39(13)
C5 C6 H6 120.3
C1 C6 H6 120.3
O2 C7 N1 127.11(14)
O2 C7 O1 122.83(13)
N1 C7 O1 110.04(12)
N1 C8 H8A 109.5
N1 C8 H8B 109.5
H8A C8 H8B 109.5
N1 C8 H8C 109.5
H8A C8 H8C 109.5
H8B C8 H8C 109.5
N1 C9 H9A 109.5
N1 C9 H9B 109.5
H9A C9 H9B 109.5
N1 C9 H9C 109.5
H9A C9 H9C 109.5
H9B C9 H9C 109.5
N11 C12 C2 121.38(12)
N11 C12 S13 115.37(10)
C2 C12 S13 123.25(10)
C19 C14 C15 121.39(12)
C19 C14 S13 129.06(11)
C15 C14 S13 109.53(10)
N11 C15 C16 125.28(12)
N11 C15 C14 114.95(12)
C16 C15 C14 119.75(12)
C17 C16 C15 118.75(13)
C17 C16 H16 120.6
C15 C16 H16 120.6
C16 C17 C18 121.00(13)
C16 C17 H17 119.5
C18 C17 H17 119.5
C19 C18 C17 121.14(13)
C19 C18 H18 119.4
C17 C18 H18 119.4
C18 C19 C14 117.95(13)
C18 C19 H19 121.0
C14 C19 H19 121.0
C7 N1 C9 118.53(14)
C7 N1 C8 124.02(13)
C9 N1 C8 116.77(13)
C12 N11 C15 110.96(11)
C7 O1 C1 117.44(11)
C14 S13 C12 89.18(6)

loop_
_geom_bond_atom_site_label_1
_geom_bond_atom_site_label_2
_geom_bond_distance
C1 C6 1.3864(19)
C1 O1 1.3915(16)
C1 C2 1.3957(19)
C2 C3 1.4022(19)
C2 C12 1.4709(18)
C3 C4 1.384(2)
C3 H3 0.9500
C4 C5 1.387(2)
C4 H4 0.9500
C5 C6 1.382(2)
C5 H5 0.9500
C6 H6 0.9500
C7 O2 1.2062(18)
C7 N1 1.3465(19)
C7 O1 1.3834(17)
C8 N1 1.456(2)
C8 H8A 0.9800
C8 H8B 0.9800
C8 H8C 0.9800
C9 N1 1.453(2)
C9 H9A 0.9800
C9 H9B 0.9800
C9 H9C 0.9800
C12 N11 1.3032(17)
C12 S13 1.7519(13)
C14 C19 1.3952(19)
C14 C15 1.4030(18)
C14 S13 1.7298(13)
C15 N11 1.3855(17)
C15 C16 1.3995(19)
C16 C17 1.379(2)
C16 H16 0.9500
C17 C18 1.400(2)
C17 H17 0.9500
C18 C19 1.3806(19)
C18 H18 0.9500
C19 H19 0.9500

loop_
_geom_torsion_atom_site_label_1
_geom_torsion_atom_site_label_2
_geom_torsion_atom_site_label_3
_geom_torsion_atom_site_label_4
_geom_torsion
C6 C1 C2 C3 0.1(2)
O1 C1 C2 C3 -173.75(12)
C6 C1 C2 C12 178.68(12)
O1 C1 C2 C12 4.82(19)
C1 C2 C3 C4 0.1(2)
C12 C2 C3 C4 -178.58(13)
C2 C3 C4 C5 0.0(2)
C3 C4 C5 C6 -0.3(2)
C4 C5 C6 C1 0.4(2)
O1 C1 C6 C5 173.39(12)
C2 C1 C6 C5 -0.4(2)
C1 C2 C12 N11 -174.10(13)
C3 C2 C12 N11 4.47(19)
C1 C2 C12 S13 6.13(19)
C3 C2 C12 S13 -175.31(10)
C19 C14 C15 N11 -179.26(12)
S13 C14 C15 N11 -1.02(15)
C19 C14 C15 C16 -0.7(2)
S13 C14 C15 C16 177.52(11)
N11 C15 C16 C17 177.75(13)
C14 C15 C16 C17 -0.6(2)
C15 C16 C17 C18 1.0(2)
C16 C17 C18 C19 -0.1(2)
C17 C18 C19 C14 -1.3(2)
C15 C14 C19 C18 1.6(2)
S13 C14 C19 C18 -176.22(11)
O2 C7 N1 C9 -1.3(2)
O1 C7 N1 C9 -179.76(12)
O2 C7 N1 C8 -171.55(14)
O1 C7 N1 C8 9.98(19)
C2 C12 N11 C15 179.31(11)
S13 C12 N11 C15 -0.90(15)
C16 C15 N11 C12 -177.21(13)
C14 C15 N11 C12 1.24(16)
O2 C7 O1 C1 2.38(19)
N1 C7 O1 C1 -179.07(11)
C6 C1 O1 C7 68.96(16)
C2 C1 O1 C7 -117.06(13)
C19 C14 S13 C12 178.48(13)
C15 C14 S13 C12 0.42(10)
N11 C12 S13 C14 0.28(11)
C2 C12 S13 C14 -179.93(11)
